data_1512725
loop_
_publ_author_name
'Julia Torres'
'Javier Gonzalez-Platas'
'Joaquin Sanchiz'
'Jorge Castiglioni'
'Sixto Dominguez'
'Carlos Kremer'

_publ_section_title
;
 Cation effect on the crystal structure of polynuclear complexes with
 2,2'-oxydiacetate as bridging ligand
;
_journal_name_full
;
Inorganica Chimica Acta
;
_journal_page_first 196
_journal_page_last 202
_journal_volume 393
_journal_year 2012
_chemical_formula_moiety '2(C12 H12 Ca Y O15), Ca H12 O6, 3(H2 O)'
_chemical_formula_sum 'C24 H42 Ca3 O39 Y2'
_chemical_formula_weight 1252.64
_chemical_name_systematic
;
Hexaaquacalcium bis(\m~3~-oxydiacetato)calciumyttriumate trihydrate
;
_space_group_crystal_system cubic
_space_group_IT_number 228
_space_group_name_H-M_alt 'F d -3 c'
_symmetry_space_group_name_Hall '-F 4ud 2vw 3'
_symmetry_space_group_name_H-M 'F d -3 c :2'
_atom_sites_solution_hydrogens geom
_atom_sites_solution_primary direct
_atom_sites_solution_secondary difmap
_cell_angle_alpha 90.00
_cell_angle_beta 90.00
_cell_angle_gamma 90.00
_cell_formula_units_Z 16
_cell_length_a 26.5090(13)
_cell_length_b 26.5090(13)
_cell_length_c 26.5090(13)
_cell_measurement_reflns_used 1175
_cell_measurement_temperature 293(2)
_cell_measurement_theta_max 29.4669
_cell_measurement_theta_min 3.3431
_cell_volume 18628.6(16)
_computing_cell_refinement
;
CrysAlisPro, Agilent Technologies,
Version 1.171.35.19 (release 27-10-2011 CrysAlis171 .NET)
(compiled Oct 27 2011,15:02:11)
;
_computing_data_collection
;
CrysAlisPro, Agilent Technologies,
Version 1.171.35.19 (release 27-10-2011 CrysAlis171 .NET)
(compiled Oct 27 2011,15:02:11)
;
_computing_data_reduction
;
CrysAlisPro, Agilent Technologies,
Version 1.171.35.19 (release 27-10-2011 CrysAlis171 .NET)
(compiled Oct 27 2011,15:02:11)
;
_computing_molecular_graphics
;
O. V. Dolomanov, L. J. Bourhis, R. J. Gildea, J. A. K. Howard and H. Puschmann,
OLEX2: a complete structure solution, refinement and analysis program.
J. Appl. Cryst. (2009). 42, 339-341.
;
_computing_publication_material
;
O. V. Dolomanov, L. J. Bourhis, R. J. Gildea, J. A. K. Howard and H. Puschmann,
OLEX2: a complete structure solution, refinement and analysis program.
J. Appl. Cryst. (2009). 42, 339-341.
;
_computing_structure_refinement
;
SHELXL, G.M. Sheldrick, Acta Cryst.
2008). A64, 112-122
;
_computing_structure_solution 'Sir2011 (Burla et al., J. Appl. Cryst. 45, 2012)'
_diffrn_ambient_temperature 293(2)
_diffrn_detector_area_resol_mean 10.5953
_diffrn_measured_fraction_theta_full 0.996
_diffrn_measured_fraction_theta_max 0.920
_diffrn_measurement_details
;
  1 omega   -1.00   61.00   1.0000   45.0000
omega____ theta____ kappa____ phi______ frames
    -       12.7345   19.0000 -120.0000 62
;
_diffrn_measurement_device_type 'SuperNova, Dual, Cu at zero, Atlas'
_diffrn_measurement_method '\w scans'
_diffrn_orient_matrix_UB_11 -0.0036426000
_diffrn_orient_matrix_UB_12 0.0067248000
_diffrn_orient_matrix_UB_13 0.0256627000
_diffrn_orient_matrix_UB_21 0.0206137000
_diffrn_orient_matrix_UB_22 -0.0155648000
_diffrn_orient_matrix_UB_23 0.0069397000
_diffrn_orient_matrix_UB_31 0.0166693000
_diffrn_orient_matrix_UB_32 0.0206908000
_diffrn_orient_matrix_UB_33 -0.0030698000
_diffrn_radiation_monochromator mirror
_diffrn_radiation_type 'Mo K\a'
_diffrn_radiation_wavelength 0.7107
_diffrn_reflns_av_R_equivalents 0.0518
_diffrn_reflns_av_unetI/netI 0.0307
_diffrn_reflns_limit_h_max 10
_diffrn_reflns_limit_h_min -34
_diffrn_reflns_limit_k_max 30
_diffrn_reflns_limit_k_min -19
_diffrn_reflns_limit_l_max 33
_diffrn_reflns_limit_l_min -19
_diffrn_reflns_number 6262
_diffrn_reflns_theta_full 26.31
_diffrn_reflns_theta_max 29.53
_diffrn_reflns_theta_min 3.77
_diffrn_source 'SuperNova (Mo) X-ray Source'
_exptl_absorpt_coefficient_mu 2.924
_exptl_absorpt_correction_T_max 0.740
_exptl_absorpt_correction_T_min 0.657
_exptl_absorpt_correction_type analytical
_exptl_absorpt_process_details
;
CrysAlisPro, Agilent Technologies,
Version 1.171.35.19 (release 27-10-2011 CrysAlis171 .NET)
(compiled Oct 27 2011,15:02:11)
Analytical numeric absorption correction using a multifaceted crystal
            model based on expressions derived by R.C. Clark & J.S. Reid.
(Clark, R. C. & Reid, J. S. (1995). Acta Cryst. A51, 887-897)
;
_exptl_crystal_colour colourless
_exptl_crystal_density_diffrn 1.787
_exptl_crystal_density_method 'not measured'
_exptl_crystal_description prism
_exptl_crystal_F_000 10176
_exptl_crystal_size_max 0.282
_exptl_crystal_size_mid 0.261
_exptl_crystal_size_min 0.1973
_refine_diff_density_max 0.527
_refine_diff_density_min -0.570
_refine_diff_density_rms 0.084
_refine_ls_extinction_method none
_refine_ls_goodness_of_fit_ref 1.095
_refine_ls_hydrogen_treatment constr
_refine_ls_matrix_type full
_refine_ls_number_parameters 57
_refine_ls_number_reflns 1005
_refine_ls_number_restraints 0
_refine_ls_restrained_S_all 1.095
_refine_ls_R_factor_all 0.1045
_refine_ls_R_factor_gt 0.0504
_refine_ls_shift/su_max 0.000
_refine_ls_shift/su_mean 0.000
_refine_ls_structure_factor_coef Fsqd
_refine_ls_weighting_details 'calc w=1/[\s^2^(Fo^2^)+(0.0508P)^2^+159.9694P] where P=(Fo^2^+2Fc^2^)/3'
_refine_ls_weighting_scheme calc
_refine_ls_wR_factor_gt 0.1233
_refine_ls_wR_factor_ref 0.1434
_reflns_number_gt 545
_reflns_number_total 1005
_reflns_threshold_expression >2sigma(I)
_cod_data_source_file ICA-2013-394-196-202-9.cif
_cod_data_source_block YCaODA
_cod_database_code 1512725

loop_
_space_group_symop_id
_space_group_symop_operation_xyz
1 'x, y, z'
2 '-x+1/4, -y+3/4, z+1/2'
3 '-x+3/4, y+1/2, -z+1/4'
4 'x+1/2, -y+1/4, -z+3/4'
5 'z, x, y'
6 'z+1/2, -x+1/4, -y+3/4'
7 '-z+1/4, -x+3/4, y+1/2'
8 '-z+3/4, x+1/2, -y+1/4'
9 'y, z, x'
10 '-y+3/4, z+1/2, -x+1/4'
11 'y+1/2, -z+1/4, -x+3/4'
12 '-y+1/4, -z+3/4, x+1/2'
13 'y+3/4, x+1/4, -z'
14 '-y+1/2, -x+1/2, -z+1/2'
15 'y+1/4, -x, z+3/4'
16 '-y, x+3/4, z+1/4'
17 'x+3/4, z+1/4, -y'
18 '-x, z+3/4, y+1/4'
19 '-x+1/2, -z+1/2, -y+1/2'
20 'x+1/4, -z, y+3/4'
21 'z+3/4, y+1/4, -x'
22 'z+1/4, -y, x+3/4'
23 '-z, y+3/4, x+1/4'
24 '-z+1/2, -y+1/2, -x+1/2'
25 'x, y+1/2, z+1/2'
26 '-x+1/4, -y+5/4, z+1'
27 '-x+3/4, y+1, -z+3/4'
28 'x+1/2, -y+3/4, -z+5/4'
29 'z, x+1/2, y+1/2'
30 'z+1/2, -x+3/4, -y+5/4'
31 '-z+1/4, -x+5/4, y+1'
32 '-z+3/4, x+1, -y+3/4'
33 'y, z+1/2, x+1/2'
34 '-y+3/4, z+1, -x+3/4'
35 'y+1/2, -z+3/4, -x+5/4'
36 '-y+1/4, -z+5/4, x+1'
37 'y+3/4, x+3/4, -z+1/2'
38 '-y+1/2, -x+1, -z+1'
39 'y+1/4, -x+1/2, z+5/4'
40 '-y, x+5/4, z+3/4'
41 'x+3/4, z+3/4, -y+1/2'
42 '-x, z+5/4, y+3/4'
43 '-x+1/2, -z+1, -y+1'
44 'x+1/4, -z+1/2, y+5/4'
45 'z+3/4, y+3/4, -x+1/2'
46 'z+1/4, -y+1/2, x+5/4'
47 '-z, y+5/4, x+3/4'
48 '-z+1/2, -y+1, -x+1'
49 'x+1/2, y, z+1/2'
50 '-x+3/4, -y+3/4, z+1'
51 '-x+5/4, y+1/2, -z+3/4'
52 'x+1, -y+1/4, -z+5/4'
53 'z+1/2, x, y+1/2'
54 'z+1, -x+1/4, -y+5/4'
55 '-z+3/4, -x+3/4, y+1'
56 '-z+5/4, x+1/2, -y+3/4'
57 'y+1/2, z, x+1/2'
58 '-y+5/4, z+1/2, -x+3/4'
59 'y+1, -z+1/4, -x+5/4'
60 '-y+3/4, -z+3/4, x+1'
61 'y+5/4, x+1/4, -z+1/2'
62 '-y+1, -x+1/2, -z+1'
63 'y+3/4, -x, z+5/4'
64 '-y+1/2, x+3/4, z+3/4'
65 'x+5/4, z+1/4, -y+1/2'
66 '-x+1/2, z+3/4, y+3/4'
67 '-x+1, -z+1/2, -y+1'
68 'x+3/4, -z, y+5/4'
69 'z+5/4, y+1/4, -x+1/2'
70 'z+3/4, -y, x+5/4'
71 '-z+1/2, y+3/4, x+3/4'
72 '-z+1, -y+1/2, -x+1'
73 'x+1/2, y+1/2, z'
74 '-x+3/4, -y+5/4, z+1/2'
75 '-x+5/4, y+1, -z+1/4'
76 'x+1, -y+3/4, -z+3/4'
77 'z+1/2, x+1/2, y'
78 'z+1, -x+3/4, -y+3/4'
79 '-z+3/4, -x+5/4, y+1/2'
80 '-z+5/4, x+1, -y+1/4'
81 'y+1/2, z+1/2, x'
82 '-y+5/4, z+1, -x+1/4'
83 'y+1, -z+3/4, -x+3/4'
84 '-y+3/4, -z+5/4, x+1/2'
85 'y+5/4, x+3/4, -z'
86 '-y+1, -x+1, -z+1/2'
87 'y+3/4, -x+1/2, z+3/4'
88 '-y+1/2, x+5/4, z+1/4'
89 'x+5/4, z+3/4, -y'
90 '-x+1/2, z+5/4, y+1/4'
91 '-x+1, -z+1, -y+1/2'
92 'x+3/4, -z+1/2, y+3/4'
93 'z+5/4, y+3/4, -x'
94 'z+3/4, -y+1/2, x+3/4'
95 '-z+1/2, y+5/4, x+1/4'
96 '-z+1, -y+1, -x+1/2'
97 '-x, -y, -z'
98 'x-1/4, y-3/4, -z-1/2'
99 'x-3/4, -y-1/2, z-1/4'
100 '-x-1/2, y-1/4, z-3/4'
101 '-z, -x, -y'
102 '-z-1/2, x-1/4, y-3/4'
103 'z-1/4, x-3/4, -y-1/2'
104 'z-3/4, -x-1/2, y-1/4'
105 '-y, -z, -x'
106 'y-3/4, -z-1/2, x-1/4'
107 '-y-1/2, z-1/4, x-3/4'
108 'y-1/4, z-3/4, -x-1/2'
109 '-y-3/4, -x-1/4, z'
110 'y-1/2, x-1/2, z-1/2'
111 '-y-1/4, x, -z-3/4'
112 'y, -x-3/4, -z-1/4'
113 '-x-3/4, -z-1/4, y'
114 'x, -z-3/4, -y-1/4'
115 'x-1/2, z-1/2, y-1/2'
116 '-x-1/4, z, -y-3/4'
117 '-z-3/4, -y-1/4, x'
118 '-z-1/4, y, -x-3/4'
119 'z, -y-3/4, -x-1/4'
120 'z-1/2, y-1/2, x-1/2'
121 '-x, -y+1/2, -z+1/2'
122 'x-1/4, y-1/4, -z'
123 'x-3/4, -y, z+1/4'
124 '-x-1/2, y+1/4, z-1/4'
125 '-z, -x+1/2, -y+1/2'
126 '-z-1/2, x+1/4, y-1/4'
127 'z-1/4, x-1/4, -y'
128 'z-3/4, -x, y+1/4'
129 '-y, -z+1/2, -x+1/2'
130 'y-3/4, -z, x+1/4'
131 '-y-1/2, z+1/4, x-1/4'
132 'y-1/4, z-1/4, -x'
133 '-y-3/4, -x+1/4, z+1/2'
134 'y-1/2, x, z'
135 '-y-1/4, x+1/2, -z-1/4'
136 'y, -x-1/4, -z+1/4'
137 '-x-3/4, -z+1/4, y+1/2'
138 'x, -z-1/4, -y+1/4'
139 'x-1/2, z, y'
140 '-x-1/4, z+1/2, -y-1/4'
141 '-z-3/4, -y+1/4, x+1/2'
142 '-z-1/4, y+1/2, -x-1/4'
143 'z, -y-1/4, -x+1/4'
144 'z-1/2, y, x'
145 '-x+1/2, -y, -z+1/2'
146 'x+1/4, y-3/4, -z'
147 'x-1/4, -y-1/2, z+1/4'
148 '-x, y-1/4, z-1/4'
149 '-z+1/2, -x, -y+1/2'
150 '-z, x-1/4, y-1/4'
151 'z+1/4, x-3/4, -y'
152 'z-1/4, -x-1/2, y+1/4'
153 '-y+1/2, -z, -x+1/2'
154 'y-1/4, -z-1/2, x+1/4'
155 '-y, z-1/4, x-1/4'
156 'y+1/4, z-3/4, -x'
157 '-y-1/4, -x-1/4, z+1/2'
158 'y, x-1/2, z'
159 '-y+1/4, x, -z-1/4'
160 'y+1/2, -x-3/4, -z+1/4'
161 '-x-1/4, -z-1/4, y+1/2'
162 'x+1/2, -z-3/4, -y+1/4'
163 'x, z-1/2, y'
164 '-x+1/4, z, -y-1/4'
165 '-z-1/4, -y-1/4, x+1/2'
166 '-z+1/4, y, -x-1/4'
167 'z+1/2, -y-3/4, -x+1/4'
168 'z, y-1/2, x'
169 '-x+1/2, -y+1/2, -z'
170 'x+1/4, y-1/4, -z-1/2'
171 'x-1/4, -y, z-1/4'
172 '-x, y+1/4, z-3/4'
173 '-z+1/2, -x+1/2, -y'
174 '-z, x+1/4, y-3/4'
175 'z+1/4, x-1/4, -y-1/2'
176 'z-1/4, -x, y-1/4'
177 '-y+1/2, -z+1/2, -x'
178 'y-1/4, -z, x-1/4'
179 '-y, z+1/4, x-3/4'
180 'y+1/4, z-1/4, -x-1/2'
181 '-y-1/4, -x+1/4, z'
182 'y, x, z-1/2'
183 '-y+1/4, x+1/2, -z-3/4'
184 'y+1/2, -x-1/4, -z-1/4'
185 '-x-1/4, -z+1/4, y'
186 'x+1/2, -z-1/4, -y-1/4'
187 'x, z, y-1/2'
188 '-x+1/4, z+1/2, -y-3/4'
189 '-z-1/4, -y+1/4, x'
190 '-z+1/4, y+1/2, -x-3/4'
191 'z+1/2, -y-1/4, -x-1/4'
192 'z, y, x-1/2'

loop_
_atom_site_label
_atom_site_type_symbol
_atom_site_fract_x
_atom_site_fract_y
_atom_site_fract_z
_atom_site_U_iso_or_equiv
_atom_site_adp_type
_atom_site_occupancy
_atom_site_symmetry_multiplicity
_atom_site_calc_flag
_atom_site_refinement_flags
Y1 Y 0.2500 0.0000 0.0000 0.0252(3) Uani 1 6 d S
Ca1 Ca 0.5000 0.0000 0.0000 0.0249(4) Uani 1 6 d S
O1 O 0.31495(10) 0.06495(10) 0.0000 0.0368(11) Uani 1 2 d S
O2 O 0.33355(11) -0.02948(11) 0.00879(11) 0.0392(8) Uani 1 1 d .
O3 O 0.41583(11) -0.01997(12) 0.01470(12) 0.0454(9) Uani 1 1 d .
C1 C 0.36637(17) 0.0526(2) 0.0046(2) 0.0640(17) Uani 1 1 d .
H1A H 0.3804 0.0692 0.0341 0.077 Uiso 1 1 calc R
H1B H 0.3846 0.0645 -0.0248 0.077 Uiso 1 1 calc R
C2 C 0.37241(15) -0.00275(16) 0.00941(15) 0.0337(10) Uani 1 1 d .
Ca2 Ca 0.1250 0.1250 0.1250 0.0597(11) Uani 1 12 d S
O1W O 0.1250 0.0376(2) 0.1250 0.108(3) Uani 1 2 d S
H1W H 0.1282 0.0194 0.0989 0.161 Uiso 1 1 d R
O2W O 0.1250 0.1250 0.3267(5) 0.145(7) Uani 0.50 2 d SP
H2W H 0.1282 0.0990 0.3084 0.218 Uiso 0.50 1 d PR

loop_
_atom_site_aniso_label
_atom_site_aniso_U_11
_atom_site_aniso_U_22
_atom_site_aniso_U_33
_atom_site_aniso_U_23
_atom_site_aniso_U_13
_atom_site_aniso_U_12
Y1 0.0252(3) 0.0252(3) 0.0252(3) 0.0051(2) -0.0051(2) -0.0051(2)
Ca1 0.0249(4) 0.0249(4) 0.0249(4) -0.0027(5) -0.0027(5) -0.0027(5)
O1 0.0281(14) 0.0281(14) 0.054(3) 0.0091(14) -0.0091(14) -0.0031(17)
O2 0.0297(18) 0.0334(18) 0.054(2) 0.0045(14) -0.0060(14) -0.0036(14)
O3 0.0270(18) 0.055(2) 0.054(2) 0.0085(16) -0.0033(14) 0.0000(15)
C1 0.027(3) 0.044(3) 0.121(5) 0.015(3) -0.015(3) -0.001(2)
C2 0.028(2) 0.043(3) 0.030(3) 0.0014(19) -0.0048(15) -0.005(2)
Ca2 0.0597(11) 0.0597(11) 0.0597(11) 0.000 0.000 0.000
O1W 0.215(9) 0.057(4) 0.050(4) 0.000 0.007(4) 0.000
O2W 0.086(11) 0.28(3) 0.070(10) 0.000 0.000 0.013(12)

loop_
_atom_type_symbol
_atom_type_description
_atom_type_scat_dispersion_real
_atom_type_scat_dispersion_imag
_atom_type_scat_source
C C 0.0033 0.0016 'International Tables Vol C Tables 4.2.6.8 and 6.1.1.4'
H H 0.0000 0.0000 'International Tables Vol C Tables 4.2.6.8 and 6.1.1.4'
Ca Ca 0.2262 0.3064 'International Tables Vol C Tables 4.2.6.8 and 6.1.1.4'
O O 0.0106 0.0060 'International Tables Vol C Tables 4.2.6.8 and 6.1.1.4'
Y Y -2.7962 3.5667 'International Tables Vol C Tables 4.2.6.8 and 6.1.1.4'

loop_
_geom_angle_atom_site_label_1
_geom_angle_atom_site_label_2
_geom_angle_atom_site_label_3
_geom_angle
_geom_angle_site_symmetry_1
_geom_angle_site_symmetry_3
O2 Y1 O2 129.14(14) 22_554 31_544
O2 Y1 O2 79.31(11) 22_554 43_544
O2 Y1 O2 85.66(14) 31_544 43_544
O2 Y1 O2 79.31(11) 22_554 85_445
O2 Y1 O2 144.61(14) 31_544 85_445
O2 Y1 O2 79.31(11) 43_544 85_445
O2 Y1 O2 144.61(14) 22_554 82_445
O2 Y1 O2 79.31(11) 31_544 82_445
O2 Y1 O2 129.14(14) 43_544 82_445
O2 Y1 O2 85.66(14) 85_445 82_445
O2 Y1 O2 85.66(14) 22_554 .
O2 Y1 O2 79.31(11) 31_544 .
O2 Y1 O2 144.61(14) 43_544 .
O2 Y1 O2 129.14(14) 85_445 .
O2 Y1 O2 79.31(11) 82_445 .
O2 Y1 O1 137.17(7) 22_554 82_445
O2 Y1 O1 72.31(7) 31_544 82_445
O2 Y1 O1 64.57(7) 43_544 82_445
O2 Y1 O1 72.31(7) 85_445 82_445
O2 Y1 O1 64.57(7) 82_445 82_445
O2 Y1 O1 137.17(7) . 82_445
O2 Y1 O1 64.57(7) 22_554 31_544
O2 Y1 O1 64.57(7) 31_544 31_544
O2 Y1 O1 72.31(7) 43_544 31_544
O2 Y1 O1 137.17(7) 85_445 31_544
O2 Y1 O1 137.17(7) 82_445 31_544
O2 Y1 O1 72.31(7) . 31_544
O1 Y1 O1 120.0 82_445 31_544
O2 Y1 O1 72.31(7) 22_554 .
O2 Y1 O1 137.17(7) 31_544 .
O2 Y1 O1 137.17(7) 43_544 .
O2 Y1 O1 64.57(7) 85_445 .
O2 Y1 O1 72.31(7) 82_445 .
O2 Y1 O1 64.57(7) . .
O1 Y1 O1 120.0 82_445 .
O1 Y1 O1 120.0 31_544 .
O3 Ca1 O3 180.0(2) 153 57_554
O3 Ca1 O3 88.88(11) 153 97_655
O3 Ca1 O3 91.12(11) 57_554 97_655
O3 Ca1 O3 91.12(11) 153 77_545
O3 Ca1 O3 88.88(11) 57_554 77_545
O3 Ca1 O3 91.12(11) 97_655 77_545
O3 Ca1 O3 88.88(11) 153 173
O3 Ca1 O3 91.12(11) 57_554 173
O3 Ca1 O3 88.88(11) 97_655 173
O3 Ca1 O3 180.0(2) 77_545 173
O3 Ca1 O3 91.12(11) 153 .
O3 Ca1 O3 88.88(11) 57_554 .
O3 Ca1 O3 180.0 97_655 .
O3 Ca1 O3 88.88(11) 77_545 .
O3 Ca1 O3 91.12(11) 173 .
C1 O1 C1 117.2(5) . 85_445
C1 O1 Y1 121.4(2) . .
C1 O1 Y1 121.4(2) 85_445 .
C2 O2 Y1 125.9(3) . .
C2 O3 Ca1 141.6(3) . .
O1 C1 C2 110.0(4) . .
O3 C2 O2 123.7(4) . .
O3 C2 C1 118.2(4) . .
O2 C2 C1 118.1(4) . .
O1W Ca2 O1W 180.0 82_445 9
O1W Ca2 O1W 90.0 82_445 26_544
O1W Ca2 O1W 90.0 9 26_544
O1W Ca2 O1W 90.0 82_445 5
O1W Ca2 O1W 90.0 9 5
O1W Ca2 O1W 90.0 26_544 5
O1W Ca2 O1W 90.0 82_445 54_454
O1W Ca2 O1W 90.0 9 54_454
O1W Ca2 O1W 90.0 26_544 54_454
O1W Ca2 O1W 180.0 5 54_454
O1W Ca2 O1W 90.0 82_445 .
O1W Ca2 O1W 90.0 9 .
O1W Ca2 O1W 180.0 26_544 .
O1W Ca2 O1W 90.0 5 .
O1W Ca2 O1W 90.0 54_454 .

loop_
_geom_bond_atom_site_label_1
_geom_bond_atom_site_label_2
_geom_bond_distance
_geom_bond_site_symmetry_2
Y1 O2 2.360(3) 22_554
Y1 O2 2.360(3) 31_544
Y1 O2 2.360(3) 43_544
Y1 O2 2.360(3) 85_445
Y1 O2 2.360(3) 82_445
Y1 O2 2.360(3) .
Y1 O1 2.435(4) 82_445
Y1 O1 2.435(4) 31_544
Y1 O1 2.435(4) .
Ca1 O3 2.326(3) 153
Ca1 O3 2.326(3) 57_554
Ca1 O3 2.326(3) 97_655
Ca1 O3 2.326(3) 77_545
Ca1 O3 2.326(3) 173
Ca1 O3 2.326(3) .
O1 C1 1.407(5) .
O1 C1 1.407(5) 85_445
O2 C2 1.251(5) .
O3 C2 1.246(5) .
C1 C2 1.483(6) .
Ca2 O1W 2.316(6) 82_445
Ca2 O1W 2.316(6) 9
Ca2 O1W 2.316(6) 26_544
Ca2 O1W 2.316(6) 5
Ca2 O1W 2.316(6) 54_454
Ca2 O1W 2.316(6) .
